data_2217101
loop_
_publ_author_name
'Thampidas, V. S'
'Radhakrishnan, T.'
'Pike, Robert D.'

_publ_section_title
;Bis{\m-2,2'-[1,1'-(ethane-1,2-diyldinitrilo)diethylidyne]diphenolato}bis[(benzoato-\k<i>O</i>)manganese(III)]
 dihydrate
;
_journal_coeditor_code HJ2002
_journal_issue 1
_journal_name_full 'Acta Crystallographica Section E'
_journal_page_first m150
_journal_page_last m151
_journal_paper_doi 10.1107/S160053680706446X
_journal_volume 64
_journal_year 2008
_chemical_formula_iupac '[Mn2 (C18 H18 N2 O2)2 (C7 H5 O2)2], 2H2 O'
_chemical_formula_moiety 'C50 H46 Mn2 N4 O8, 2(H2 O)'
_chemical_formula_sum 'C50 H50 Mn2 N4 O10'
_chemical_formula_weight 976.82
_chemical_name_systematic
;
Bis{\m-2,2'-[1,1'-(ethane-1,2-
diyldinitrilo)diethylidyne]diphenolato}bis[(benzoato-\kO)manganese(III)]
dihydrate
;
_space_group_IT_number 14
_symmetry_cell_setting monoclinic
_symmetry_space_group_name_Hall '-P 2ybc'
_symmetry_space_group_name_H-M 'P 1 21/c 1'
_atom_sites_solution_hydrogens geom
_atom_sites_solution_primary direct
_atom_sites_solution_secondary difmap
_audit_creation_method SHELXL-97
_cell_angle_alpha 90.00
_cell_angle_beta 103.702(2)
_cell_angle_gamma 90.00
_cell_formula_units_Z 2
_cell_length_a 12.9376(4)
_cell_length_b 12.3983(4)
_cell_length_c 13.8470(4)
_cell_measurement_reflns_used 218
_cell_measurement_temperature 100(2)
_cell_measurement_theta_max 70.3
_cell_measurement_theta_min 9.6
_cell_volume 2157.91(12)
_computing_cell_refinement 'SAINT-Plus (Bruker, 2004)'
_computing_data_collection 'APEX2 (Bruker, 2004)'
_computing_data_reduction 'SAINT-Plus (Bruker, 2004)'
_computing_molecular_graphics 'ORTEP3 (Farrugia, 1997) and Mercury (Macrae <i>et al.</i>,  2006)'
_computing_publication_material 'SHELXL97 and PRPKAPPA (Ferguson, 1999)'
_computing_structure_refinement 'SHELXL97 (Sheldrick, 1997)'
_computing_structure_solution 'SHELXS (Sheldrick, 2004)'
_diffrn_ambient_temperature 100(2)
_diffrn_measured_fraction_theta_full 0.962
_diffrn_measured_fraction_theta_max 0.962
_diffrn_measurement_device_type 'Bruker APEXII CCD'
_diffrn_measurement_method 'Omega and Phi scans'
_diffrn_radiation_monochromator graphite
_diffrn_radiation_source 'fine-focus sealed tube'
_diffrn_radiation_type CuK\a
_diffrn_radiation_wavelength 1.54178
_diffrn_reflns_av_R_equivalents 0.0407
_diffrn_reflns_av_sigmaI/netI 0.0257
_diffrn_reflns_limit_h_max 15
_diffrn_reflns_limit_h_min -15
_diffrn_reflns_limit_k_max 14
_diffrn_reflns_limit_k_min -14
_diffrn_reflns_limit_l_max 12
_diffrn_reflns_limit_l_min -15
_diffrn_reflns_number 21968
_diffrn_reflns_theta_full 66.99
_diffrn_reflns_theta_max 66.99
_diffrn_reflns_theta_min 4.85
_diffrn_standards_number 0
_exptl_absorpt_coefficient_mu 5.326
_exptl_absorpt_correction_T_max 0.8566
_exptl_absorpt_correction_T_min 0.3739
_exptl_absorpt_correction_type numerical
_exptl_absorpt_process_details '(SADABS; Sheldrick, 2004)'
_exptl_crystal_colour green
_exptl_crystal_density_diffrn 1.503
_exptl_crystal_density_method 'not measured'
_exptl_crystal_description plate
_exptl_crystal_F_000 1016
_exptl_crystal_size_max 0.23
_exptl_crystal_size_mid 0.22
_exptl_crystal_size_min 0.03
_refine_diff_density_max 0.236
_refine_diff_density_min -0.356
_refine_ls_extinction_method none
_refine_ls_goodness_of_fit_ref 1.027
_refine_ls_hydrogen_treatment refall
_refine_ls_matrix_type full
_refine_ls_number_parameters 398
_refine_ls_number_reflns 3711
_refine_ls_number_restraints 0
_refine_ls_restrained_S_all 1.027
_refine_ls_R_factor_all 0.0292
_refine_ls_R_factor_gt 0.0265
_refine_ls_shift/su_max 0.001
_refine_ls_shift/su_mean 0.000
_refine_ls_structure_factor_coef Fsqd
_refine_ls_weighting_details 'calc w=1/[\s^2^(Fo^2^)+(0.0388P)^2^+0.9845P] where P=(Fo^2^+2Fc^2^)/3'
_refine_ls_weighting_scheme calc
_refine_ls_wR_factor_gt 0.0669
_refine_ls_wR_factor_ref 0.0683
_reflns_number_gt 3465
_reflns_number_total 3711
_reflns_threshold_expression >2sigma(I)
_cod_data_source_file hj2002.cif
_cod_data_source_block I
_cod_original_cell_volume 2157.91(11)
_cod_original_sg_symbol_H-M P2(1)/c
_cod_database_code 2217101
_cod_database_fobs_code 2217101

loop_
_symmetry_equiv_pos_as_xyz
'x, y, z'
'-x, y+1/2, -z+1/2'
'-x, -y, -z'
'x, -y-1/2, z-1/2'

loop_
_atom_site_type_symbol
_atom_site_label
_atom_site_fract_x
_atom_site_fract_y
_atom_site_fract_z
_atom_site_U_iso_or_equiv
_atom_site_adp_type
_atom_site_calc_flag
_atom_site_occupancy
Mn Mn1 0.509469(18) 0.482743(19) 0.625826(18) 0.00737(9) Uani d 1
O O1 0.59764(8) 0.54044(9) 0.54335(8) 0.0097(2) Uani d 1
O O2 0.44338(8) 0.61250(8) 0.64417(8) 0.0115(2) Uani d 1
O O3 0.63962(9) 0.50305(9) 0.75151(8) 0.0141(3) Uani d 1
O O4 0.60249(9) 0.50899(10) 0.90102(9) 0.0171(3) Uani d 1
O O5 0.59404(11) 0.57505(11) 0.09578(10) 0.0243(3) Uani d 1
N N1 0.56577(10) 0.33741(10) 0.60493(9) 0.0097(3) Uani d 1
N N2 0.39511(10) 0.40011(10) 0.66981(9) 0.0093(3) Uani d 1
C C1 0.69961(12) 0.51025(13) 0.55995(11) 0.0095(3) Uani d 1
C C2 0.77582(13) 0.58879(14) 0.55177(12) 0.0123(3) Uani d 1
C C3 0.88167(13) 0.56196(15) 0.56395(12) 0.0149(4) Uani d 1
C C4 0.91550(14) 0.45594(15) 0.58562(12) 0.0165(4) Uani d 1
C C5 0.84191(13) 0.37768(14) 0.59350(12) 0.0146(4) Uani d 1
C C6 0.73315(12) 0.40178(13) 0.58058(11) 0.0103(3) Uani d 1
C C7 0.65666(12) 0.31506(13) 0.58595(11) 0.0100(3) Uani d 1
C C8 0.68401(14) 0.19971(14) 0.56750(13) 0.0133(3) Uani d 1
C C9 0.48612(13) 0.25258(13) 0.60535(13) 0.0134(3) Uani d 1
C C10 0.42002(13) 0.28324(13) 0.67791(13) 0.0129(3) Uani d 1
C C11 0.23512(14) 0.35696(14) 0.72628(14) 0.0155(4) Uani d 1
C C12 0.30861(12) 0.43524(13) 0.69174(11) 0.0102(3) Uani d 1
C C13 0.27896(12) 0.54987(13) 0.68234(11) 0.0109(3) Uani d 1
C C14 0.17770(13) 0.58263(14) 0.69292(12) 0.0134(3) Uani d 1
C C15 0.14654(13) 0.68915(14) 0.68857(12) 0.0148(3) Uani d 1
C C16 0.21835(13) 0.76876(14) 0.67560(12) 0.0135(3) Uani d 1
C C17 0.31734(13) 0.74033(13) 0.66321(12) 0.0119(3) Uani d 1
C C18 0.34894(12) 0.63105(13) 0.66258(11) 0.0097(3) Uani d 1
C C19 0.66321(13) 0.52194(12) 0.84366(12) 0.0106(3) Uani d 1
C C20 0.77494(12) 0.56330(12) 0.88745(12) 0.0110(3) Uani d 1
C C21 0.80612(14) 0.59426(14) 0.98683(13) 0.0164(4) Uani d 1
C C22 0.90820(14) 0.63329(15) 1.02608(14) 0.0213(4) Uani d 1
C C23 0.98022(14) 0.64194(15) 0.96662(14) 0.0204(4) Uani d 1
C C24 0.95039(14) 0.60999(15) 0.86776(14) 0.0193(4) Uani d 1
C C25 0.84822(13) 0.57172(13) 0.82813(13) 0.0146(3) Uani d 1
H H1W 0.5942(18) 0.551(2) 0.040(2) 0.037(7) Uiso d 1
H H2W 0.533(2) 0.551(3) 0.104(2) 0.063(9) Uiso d 1
H H2 0.7503(14) 0.6633(16) 0.5367(13) 0.014(5) Uiso d 1
H H3 0.9297(16) 0.6167(16) 0.5540(14) 0.018(5) Uiso d 1
H H4 0.9887(17) 0.4374(17) 0.5946(15) 0.024(5) Uiso d 1
H H5 0.8668(14) 0.3032(16) 0.6101(13) 0.016(5) Uiso d 1
H H8A 0.6937(16) 0.1564(17) 0.6265(16) 0.026(5) Uiso d 1
H H8B 0.6257(15) 0.1675(16) 0.5194(15) 0.017(5) Uiso d 1
H H8C 0.7486(16) 0.1934(16) 0.5453(14) 0.020(5) Uiso d 1
H H9A 0.5200(15) 0.1837(17) 0.6237(13) 0.018(5) Uiso d 1
H H9B 0.4416(14) 0.2485(15) 0.5379(13) 0.011(4) Uiso d 1
H H10A 0.4591(15) 0.2663(16) 0.7458(15) 0.020(5) Uiso d 1
H H10B 0.3541(15) 0.2407(16) 0.6621(13) 0.016(5) Uiso d 1
H H11A 0.1945(16) 0.3951(17) 0.7646(16) 0.026(5) Uiso d 1
H H11B 0.1857(17) 0.3241(18) 0.6685(16) 0.029(6) Uiso d 1
H H11C 0.2752(16) 0.3009(17) 0.7682(15) 0.023(5) Uiso d 1
H H14 0.1268(17) 0.5287(17) 0.7030(15) 0.022(5) Uiso d 1
H H15 0.0770(15) 0.7067(15) 0.6954(13) 0.012(4) Uiso d 1
H H16 0.1971(15) 0.8440(17) 0.6749(14) 0.018(5) Uiso d 1
H H17 0.3653(15) 0.7921(16) 0.6531(14) 0.016(5) Uiso d 1
H H21 0.7569(15) 0.5871(15) 1.0269(14) 0.016(5) Uiso d 1
H H22 0.9271(16) 0.6530(17) 1.0948(16) 0.028(6) Uiso d 1
H H23 1.0513(18) 0.6677(18) 0.9934(16) 0.032(6) Uiso d 1
H H24 1.0010(16) 0.6136(16) 0.8257(15) 0.024(5) Uiso d 1
H H25 0.8267(14) 0.5498(15) 0.7629(15) 0.014(5) Uiso d 1

loop_
_atom_site_aniso_label
_atom_site_aniso_U_11
_atom_site_aniso_U_22
_atom_site_aniso_U_33
_atom_site_aniso_U_12
_atom_site_aniso_U_13
_atom_site_aniso_U_23
Mn1 0.00810(14) 0.00576(14) 0.00858(15) -0.00092(9) 0.00260(10) 0.00002(9)
O1 0.0091(5) 0.0097(5) 0.0101(6) -0.0008(4) 0.0022(4) 0.0011(4)
O2 0.0117(6) 0.0078(5) 0.0165(6) -0.0014(4) 0.0061(4) -0.0006(4)
O3 0.0144(6) 0.0169(6) 0.0100(6) -0.0008(5) 0.0010(5) -0.0019(4)
O4 0.0162(6) 0.0227(7) 0.0134(6) -0.0035(5) 0.0052(5) -0.0022(5)
O5 0.0229(7) 0.0358(8) 0.0151(7) -0.0116(6) 0.0064(5) -0.0064(6)
N1 0.0119(7) 0.0080(7) 0.0089(7) -0.0009(5) 0.0016(5) 0.0011(5)
N2 0.0106(6) 0.0080(7) 0.0084(7) -0.0010(5) 0.0004(5) 0.0005(5)
C1 0.0114(8) 0.0140(8) 0.0032(8) -0.0020(6) 0.0020(6) -0.0024(6)
C2 0.0136(8) 0.0137(9) 0.0093(8) -0.0031(7) 0.0022(6) -0.0010(6)
C3 0.0130(8) 0.0213(9) 0.0110(8) -0.0054(7) 0.0040(6) -0.0021(7)
C4 0.0108(8) 0.0252(10) 0.0137(9) 0.0013(7) 0.0034(6) -0.0026(7)
C5 0.0156(8) 0.0175(9) 0.0105(8) 0.0026(7) 0.0026(6) -0.0007(6)
C6 0.0128(8) 0.0136(8) 0.0045(7) 0.0003(7) 0.0021(6) -0.0011(6)
C7 0.0125(8) 0.0122(8) 0.0038(7) 0.0014(6) -0.0009(6) 0.0010(6)
C8 0.0162(9) 0.0114(8) 0.0127(9) 0.0023(7) 0.0044(7) -0.0005(7)
C9 0.0133(8) 0.0083(8) 0.0180(9) -0.0021(7) 0.0025(7) -0.0010(6)
C10 0.0121(8) 0.0077(8) 0.0184(9) -0.0005(7) 0.0029(7) 0.0031(6)
C11 0.0160(8) 0.0129(9) 0.0190(10) -0.0016(7) 0.0069(7) 0.0011(7)
C12 0.0114(8) 0.0126(8) 0.0057(8) -0.0031(6) 0.0002(6) -0.0023(6)
C13 0.0132(8) 0.0116(8) 0.0077(8) -0.0015(7) 0.0022(6) -0.0014(6)
C14 0.0121(8) 0.0158(9) 0.0118(8) -0.0026(7) 0.0020(6) -0.0022(6)
C15 0.0120(8) 0.0180(9) 0.0139(9) 0.0022(7) 0.0023(6) -0.0024(7)
C16 0.0176(8) 0.0122(8) 0.0098(8) 0.0029(7) 0.0012(6) -0.0004(6)
C17 0.0151(8) 0.0110(8) 0.0094(8) -0.0019(7) 0.0027(6) -0.0003(6)
C18 0.0119(8) 0.0114(8) 0.0052(8) -0.0001(6) 0.0009(6) -0.0017(6)
C19 0.0131(8) 0.0062(8) 0.0121(9) 0.0027(6) 0.0024(6) 0.0000(6)
C20 0.0132(8) 0.0069(8) 0.0122(8) 0.0015(6) 0.0015(6) 0.0007(6)
C21 0.0162(9) 0.0192(9) 0.0141(9) -0.0020(7) 0.0041(7) -0.0027(7)
C22 0.0203(9) 0.0251(10) 0.0162(10) -0.0039(8) -0.0006(7) -0.0050(7)
C23 0.0146(9) 0.0205(9) 0.0234(10) -0.0054(7) -0.0008(7) 0.0008(7)
C24 0.0173(9) 0.0212(10) 0.0205(10) -0.0025(7) 0.0064(7) 0.0028(7)
C25 0.0171(9) 0.0145(9) 0.0120(9) -0.0004(7) 0.0030(7) 0.0006(7)

loop_
_atom_type_symbol
_atom_type_description
_atom_type_scat_dispersion_real
_atom_type_scat_dispersion_imag
_atom_type_scat_source
C C 0.0181 0.0091 'International Tables Vol C Tables 4.2.6.8 and 6.1.1.4'
H H 0.0000 0.0000 'International Tables Vol C Tables 4.2.6.8 and 6.1.1.4'
N N 0.0311 0.0180 'International Tables Vol C Tables 4.2.6.8 and 6.1.1.4'
O O 0.0492 0.0322 'International Tables Vol C Tables 4.2.6.8 and 6.1.1.4'
Mn Mn -0.5299 2.8052 'International Tables Vol C Tables 4.2.6.8 and 6.1.1.4'

loop_
_geom_angle_atom_site_label_1
_geom_angle_atom_site_label_2
_geom_angle_atom_site_label_3
_geom_angle_site_symmetry_3
_geom_angle
O2 Mn1 O1 . 96.60(5)
O2 Mn1 N1 . 174.25(5)
O1 Mn1 N1 . 87.80(5)
O2 Mn1 N2 . 90.25(5)
O1 Mn1 N2 . 161.46(5)
N1 Mn1 N2 . 84.46(5)
O2 Mn1 O3 . 94.93(5)
O1 Mn1 O3 . 88.63(5)
N1 Mn1 O3 . 88.86(5)
N2 Mn1 O3 . 107.99(5)
O2 Mn1 O1 3_666 93.32(4)
O1 Mn1 O1 3_666 75.92(4)
N1 Mn1 O1 3_666 84.14(4)
N2 Mn1 O1 3_666 86.53(4)
O3 Mn1 O1 3_666 163.22(4)
C1 O1 Mn1 . 119.41(9)
C1 O1 Mn1 3_666 116.41(9)
Mn1 O1 Mn1 3_666 104.08(4)
C18 O2 Mn1 . 130.40(10)
C19 O3 Mn1 . 143.43(11)
H1W O5 H2W . 101(2)
C7 N1 C9 . 121.19(14)
C7 N1 Mn1 . 127.22(11)
C9 N1 Mn1 . 111.42(10)
C12 N2 C10 . 119.51(13)
C12 N2 Mn1 . 129.45(11)
C10 N2 Mn1 . 111.03(10)
O1 C1 C2 . 118.23(14)
O1 C1 C6 . 122.75(14)
C2 C1 C6 . 118.94(15)
C3 C2 C1 . 121.10(16)
C3 C2 H2 . 121.6(11)
C1 C2 H2 . 117.3(11)
C2 C3 C4 . 120.32(16)
C2 C3 H3 . 118.2(12)
C4 C3 H3 . 121.4(12)
C5 C4 C3 . 119.44(16)
C5 C4 H4 . 120.1(13)
C3 C4 H4 . 120.5(13)
C4 C5 C6 . 121.85(16)
C4 C5 H5 . 118.8(11)
C6 C5 H5 . 119.3(11)
C5 C6 C1 . 118.34(15)
C5 C6 C7 . 120.08(15)
C1 C6 C7 . 121.56(14)
N1 C7 C6 . 120.45(14)
N1 C7 C8 . 119.86(14)
C6 C7 C8 . 119.68(14)
C7 C8 H8A . 112.0(12)
C7 C8 H8B . 109.4(11)
H8A C8 H8B . 106.2(16)
C7 C8 H8C . 112.9(12)
H8A C8 H8C . 106.1(17)
H8B C8 H8C . 110.0(16)
N1 C9 C10 . 109.20(13)
N1 C9 H9A . 111.0(11)
C10 C9 H9A . 109.9(11)
N1 C9 H9B . 106.7(11)
C10 C9 H9B . 110.5(10)
H9A C9 H9B . 109.5(15)
N2 C10 C9 . 109.99(13)
N2 C10 H10A . 109.6(12)
C9 C10 H10A . 109.8(11)
N2 C10 H10B . 110.3(11)
C9 C10 H10B . 108.3(11)
H10A C10 H10B . 108.8(15)
C12 C11 H11A . 109.1(13)
C12 C11 H11B . 110.1(13)
H11A C11 H11B . 108.5(17)
C12 C11 H11C . 111.2(12)
H11A C11 H11C . 107.9(17)
H11B C11 H11C . 109.9(17)
N2 C12 C13 . 121.56(14)
N2 C12 C11 . 119.88(15)
C13 C12 C11 . 118.55(14)
C14 C13 C18 . 117.69(15)
C14 C13 C12 . 119.87(14)
C18 C13 C12 . 122.44(14)
C15 C14 C13 . 122.70(16)
C15 C14 H14 . 117.7(12)
C13 C14 H14 . 119.6(12)
C14 C15 C16 . 119.12(16)
C14 C15 H15 . 119.2(11)
C16 C15 H15 . 121.7(11)
C17 C16 C15 . 120.11(16)
C17 C16 H16 . 120.9(12)
C15 C16 H16 . 119.0(12)
C16 C17 C18 . 121.60(15)
C16 C17 H17 . 121.2(12)
C18 C17 H17 . 117.2(12)
O2 C18 C17 . 116.60(14)
O2 C18 C13 . 124.85(14)
C17 C18 C13 . 118.55(14)
O4 C19 O3 . 125.43(15)
O4 C19 C20 . 118.09(14)
O3 C19 C20 . 116.48(14)
C21 C20 C25 . 118.81(15)
C21 C20 C19 . 120.87(15)
C25 C20 C19 . 120.32(14)
C22 C21 C20 . 120.53(16)
C22 C21 H21 . 120.9(12)
C20 C21 H21 . 118.5(12)
C23 C22 C21 . 120.30(17)
C23 C22 H22 . 121.5(13)
C21 C22 H22 . 118.2(13)
C22 C23 C24 . 119.63(16)
C22 C23 H23 . 120.9(13)
C24 C23 H23 . 119.5(13)
C25 C24 C23 . 120.20(16)
C25 C24 H24 . 119.3(12)
C23 C24 H24 . 120.5(12)
C24 C25 C20 . 120.51(16)
C24 C25 H25 . 121.7(12)
C20 C25 H25 . 117.7(12)

loop_
_geom_bond_atom_site_label_1
_geom_bond_atom_site_label_2
_geom_bond_site_symmetry_2
_geom_bond_distance
Mn1 O2 . 1.8673(11)
Mn1 O1 . 1.9324(11)
Mn1 N1 . 1.9903(13)
Mn1 N2 . 2.0091(13)
Mn1 O3 . 2.1306(11)
Mn1 O1 3_666 2.4399(11)
O1 C1 . 1.3377(19)
O1 Mn1 3_666 2.4398(11)
O2 C18 . 1.3259(19)
O3 C19 . 1.262(2)
O4 C19 . 1.253(2)
O5 H1W . 0.83(3)
O5 H2W . 0.88(3)
N1 C7 . 1.294(2)
N1 C9 . 1.473(2)
N2 C12 . 1.302(2)
N2 C10 . 1.483(2)
C1 C2 . 1.409(2)
C1 C6 . 1.421(2)
C2 C3 . 1.380(2)
C2 H2 . 0.987(19)
C3 C4 . 1.395(3)
C3 H3 . 0.95(2)
C4 C5 . 1.382(3)
C4 H4 . 0.95(2)
C5 C6 . 1.408(2)
C5 H5 . 0.99(2)
C6 C7 . 1.475(2)
C7 C8 . 1.509(2)
C8 H8A . 0.96(2)
C8 H8B . 0.97(2)
C8 H8C . 0.96(2)
C9 C10 . 1.514(2)
C9 H9A . 0.97(2)
C9 H9B . 0.976(18)
C10 H10A . 0.98(2)
C10 H10B . 0.982(19)
C11 C12 . 1.513(2)
C11 H11A . 0.96(2)
C11 H11B . 0.99(2)
C11 H11C . 0.97(2)
C12 C13 . 1.470(2)
C13 C14 . 1.412(2)
C13 C18 . 1.423(2)
C14 C15 . 1.378(2)
C14 H14 . 0.97(2)
C15 C16 . 1.396(2)
C15 H15 . 0.951(18)
C16 C17 . 1.378(2)
C16 H16 . 0.97(2)
C17 C18 . 1.416(2)
C17 H17 . 0.93(2)
C19 C20 . 1.518(2)
C20 C21 . 1.393(2)
C20 C25 . 1.398(2)
C21 C22 . 1.391(2)
C21 H21 . 0.94(2)
C22 C23 . 1.386(3)
C22 H22 . 0.96(2)
C23 C24 . 1.389(3)
C23 H23 . 0.96(2)
C24 C25 . 1.389(2)
C24 H24 . 0.97(2)
C25 H25 . 0.92(2)

loop_
_geom_hbond_atom_site_label_D
_geom_hbond_atom_site_label_H
_geom_hbond_atom_site_label_A
_geom_hbond_site_symmetry_A
_geom_hbond_distance_DH
_geom_hbond_distance_HA
_geom_hbond_distance_DA
_geom_hbond_angle_DHA
O5 H1W O4 1_554 0.83(3) 2.02(3) 2.8452(19) 173(2)
O5 H2W O4 3_666 0.88(3) 1.89(3) 2.7579(18) 171(3)

loop_
_geom_torsion_atom_site_label_1
_geom_torsion_atom_site_label_2
_geom_torsion_atom_site_label_3
_geom_torsion_atom_site_label_4
_geom_torsion_site_symmetry_1
_geom_torsion_site_symmetry_4
_geom_torsion
O2 Mn1 O1 C1 . . 136.33(11)
N1 Mn1 O1 C1 . . -47.38(11)
N2 Mn1 O1 C1 . . -112.66(17)
O3 Mn1 O1 C1 . . 41.53(11)
O1 Mn1 O1 C1 3_666 . -131.89(12)
O2 Mn1 O1 Mn1 . 3_666 -91.78(5)
N1 Mn1 O1 Mn1 . 3_666 84.51(5)
N2 Mn1 O1 Mn1 . 3_666 19.23(17)
O3 Mn1 O1 Mn1 . 3_666 173.42(5)
O1 Mn1 O1 Mn1 3_666 3_666 0.0
O1 Mn1 O2 C18 . . 153.11(13)
N2 Mn1 O2 C18 . . -9.62(13)
O3 Mn1 O2 C18 . . -117.70(13)
O1 Mn1 O2 C18 3_666 . 76.92(13)
O2 Mn1 O3 C19 . . 52.96(17)
O1 Mn1 O3 C19 . . 149.46(17)
N1 Mn1 O3 C19 . . -122.71(17)
N2 Mn1 O3 C19 . . -38.91(18)
O1 Mn1 O3 C19 3_666 . 172.10(15)
O1 Mn1 N1 C7 . . 26.94(13)
N2 Mn1 N1 C7 . . -169.93(14)
O3 Mn1 N1 C7 . . -61.73(13)
O1 Mn1 N1 C7 3_666 . 103.00(13)
O1 Mn1 N1 C9 . . -148.35(11)
N2 Mn1 N1 C9 . . 14.78(10)
O3 Mn1 N1 C9 . . 122.98(11)
O1 Mn1 N1 C9 3_666 . -72.29(10)
O2 Mn1 N2 C12 . . 4.96(14)
O1 Mn1 N2 C12 . . -107.01(19)
N1 Mn1 N2 C12 . . -172.79(14)
O3 Mn1 N2 C12 . . 100.22(13)
O1 Mn1 N2 C12 3_666 . -88.34(13)
O2 Mn1 N2 C10 . . -174.04(10)
O1 Mn1 N2 C10 . . 73.98(19)
N1 Mn1 N2 C10 . . 8.21(10)
O3 Mn1 N2 C10 . . -78.78(10)
O1 Mn1 N2 C10 3_666 . 92.65(10)
Mn1 O1 C1 C2 . . -140.61(12)
Mn1 O1 C1 C2 3_666 . 93.12(14)
Mn1 O1 C1 C6 . . 42.54(18)
Mn1 O1 C1 C6 3_666 . -83.74(15)
O1 C1 C2 C3 . . -177.31(14)
C6 C1 C2 C3 . . -0.3(2)
C1 C2 C3 C4 . . -0.6(2)
C2 C3 C4 C5 . . 0.8(2)
C3 C4 C5 C6 . . -0.2(2)
C4 C5 C6 C1 . . -0.7(2)
C4 C5 C6 C7 . . 177.73(15)
O1 C1 C6 C5 . . 177.78(14)
C2 C1 C6 C5 . . 0.9(2)
O1 C1 C6 C7 . . -0.6(2)
C2 C1 C6 C7 . . -177.45(14)
C9 N1 C7 C6 . . 176.72(14)
Mn1 N1 C7 C6 . . 1.8(2)
C9 N1 C7 C8 . . -2.3(2)
Mn1 N1 C7 C8 . . -177.14(11)
C5 C6 C7 N1 . . 158.58(15)
C1 C6 C7 N1 . . -23.0(2)
C5 C6 C7 C8 . . -22.4(2)
C1 C6 C7 C8 . . 155.94(15)
C7 N1 C9 C10 . . 150.24(14)
Mn1 N1 C9 C10 . . -34.14(15)
C12 N2 C10 C9 . . 152.00(14)
Mn1 N2 C10 C9 . . -28.88(15)
N1 C9 C10 N2 . . 40.92(17)
C10 N2 C12 C13 . . -178.33(13)
Mn1 N2 C12 C13 . . 2.7(2)
C10 N2 C12 C11 . . 0.7(2)
Mn1 N2 C12 C11 . . -178.26(11)
N2 C12 C13 C14 . . 170.91(15)
C11 C12 C13 C14 . . -8.1(2)
N2 C12 C13 C18 . . -9.0(2)
C11 C12 C13 C18 . . 171.94(15)
C18 C13 C14 C15 . . -2.5(2)
C12 C13 C14 C15 . . 177.56(15)
C13 C14 C15 C16 . . -1.6(2)
C14 C15 C16 C17 . . 2.7(2)
C15 C16 C17 C18 . . 0.4(2)
Mn1 O2 C18 C17 . . -174.08(10)
Mn1 O2 C18 C13 . . 6.5(2)
C16 C17 C18 O2 . . 176.07(14)
C16 C17 C18 C13 . . -4.5(2)
C14 C13 C18 O2 . . -175.22(14)
C12 C13 C18 O2 . . 4.7(2)
C14 C13 C18 C17 . . 5.4(2)
C12 C13 C18 C17 . . -174.64(14)
Mn1 O3 C19 O4 . . 20.1(3)
Mn1 O3 C19 C20 . . -160.12(12)
O4 C19 C20 C21 . . -5.1(2)
O3 C19 C20 C21 . . 175.11(15)
O4 C19 C20 C25 . . 175.36(15)
O3 C19 C20 C25 . . -4.4(2)
C25 C20 C21 C22 . . 0.3(3)
C19 C20 C21 C22 . . -179.22(15)
C20 C21 C22 C23 . . 0.1(3)
C21 C22 C23 C24 . . -0.9(3)
C22 C23 C24 C25 . . 1.4(3)
C23 C24 C25 C20 . . -1.0(3)
C21 C20 C25 C24 . . 0.2(2)
C19 C20 C25 C24 . . 179.70(15)
